data_2009460
loop_
_publ_author_name
'C\'isa\<rov\'a, I.'
'Mal\'y, K.'
'Hummel, L.'

_publ_section_title
;
 Bridged bis(dicarbadodecaborane)cobalt(III)
;
_journal_issue 2
_journal_name_full 'Acta Crystallographica Section C'
_journal_page_first 198
_journal_page_last 200
_journal_paper_doi 10.1107/S0108270193007127
_journal_volume 50
_journal_year 1994
_chemical_formula_sum 'C7 H26 B18 Co N O2'
_chemical_formula_weight 409.80
_symmetry_cell_setting tetragonal
_symmetry_space_group_name_Hall '-I 4ad'
_symmetry_space_group_name_H-M 'I 41/a'
_atom_type_scat_source IntTabIV
_cell_angle_alpha 90.0
_cell_angle_beta 90.0
_cell_angle_gamma 90.0
_cell_formula_units_Z 16
_cell_length_a 23.971(2)
_cell_length_b 23.971(2)
_cell_length_c 14.398(2)
_cell_measurement_reflns_used 32
_cell_measurement_temperature 293
_cell_measurement_theta_max 19.0
_cell_measurement_theta_min 10.8
_cell_volume 8273.2(15)
_diffrn_measurement_device 'Hilger & Watts'
_diffrn_measurement_method \q-2\q
_diffrn_radiation_type MoK\a
_diffrn_radiation_wavelength 0.71073
_diffrn_reflns_limit_h_max 29
_diffrn_reflns_limit_h_min 0
_diffrn_reflns_limit_k_max 29
_diffrn_reflns_limit_k_min 0
_diffrn_reflns_limit_l_max 19
_diffrn_reflns_limit_l_min 0
_diffrn_reflns_number 5007
_diffrn_reflns_theta_max 28
_diffrn_standards_decay_% 6
_diffrn_standards_interval_count 30
_diffrn_standards_number 3
_exptl_absorpt_coefficient_mu 0.8308
_exptl_absorpt_correction_type none
_exptl_crystal_colour Red
_exptl_crystal_density_diffrn 1.316
_exptl_crystal_density_meas 1.326
_exptl_crystal_description Spherical
_exptl_crystal_size_max 0.6
_exptl_crystal_size_mid 0.6
_exptl_crystal_size_min 0.5
_refine_diff_density_max 0.55
_refine_diff_density_min -0.36
_refine_ls_goodness_of_fit_obs 1.33
_refine_ls_hydrogen_treatment refall
_refine_ls_number_parameters 366
_refine_ls_number_reflns 3647
_refine_ls_R_factor_obs 0.051
_refine_ls_shift/esd_max 0.04
_refine_ls_structure_factor_coef F
_refine_ls_weighting_details 'w = 1/[\s^2^F + 0.0009F^2^]'
_refine_ls_weighting_scheme calc
_refine_ls_wR_factor_obs 0.064
_reflns_number_observed 3647
_reflns_number_total 5007
_reflns_observed_criterion I>1.96\s(I)
_cod_data_source_file ka1022.cif
_cod_data_source_block ka1022_structure_1_of_1
_cod_depositor_comments
;
The following automatic conversions were performed:

'_refine_ls_weighting_scheme' value '1/[\s^2^F + 0.0009F^2^]' was
changed to 'calc'. New tag '_refine_ls_weighting_details' was
created. The value of the new tag was set to 'w = 1/[\s^2^F +
0.0009F^2^]'.

Automatic conversion script
Id: cif_fix_values 3143 2015-03-26 13:38:13Z robertas 
;
_cod_original_cell_volume 8273(2)
_cod_database_code 2009460

loop_
_atom_site_label
_atom_site_fract_x
_atom_site_fract_y
_atom_site_fract_z
Co .04881(2) .02594(2) .81338(3)
C(1) -.00190(10) .08180(10) .8857(2)
C(2) .04320(10) .11300(10) .8251(2)
B(4) -.03750(10) .0332(2) .8262(2)
B(5) -.0680(2) .0989(2) .8509(3)
B(6) -.0165(2) .1501(2) .8535(3)
B(7) .0460(2) .09040(10) .7143(3)
B(8) -.00730(10) .03720(10) .7103(2)
B(9) -.0720(2) .0707(2) .7359(3)
B(10) -.0592(2) .1429(2) .7534(3)
B(11) .0130(2) .1548(2) .7416(3)
B(12) -.0213(2) .1058(2) .6679(3)
C(1') .12960(10) -.00150(10) .8462(2)
C(2') .08380(10) -.03360(10) .9038(2)
B(4') .11560(10) .00030(10) .7308(2)
B(5') .1665(2) -.0457(2) .7766(3)
B(6') .1471(2) -.0668(2) .8885(3)
B(7') .0314(2) -.0586(2) .8379(2)
B(8') .05050(10) -.03760(10) .7218(2)
B(9') .1154(2) -.07010(10) .6958(2)
B(10') .1357(2) -.1115(2) .7923(3)
B(11') .0845(2) -.1038(2) .8792(3)
B(12') .0639(2) -.1072(2) .7610(3)
N .00410(10) -.01770(10) .6531(2)
O(1) -.07220(10) -.00210(10) .5089(2)
O(2) -.13700(10) -.04150(10) .5982(2)
C(3) -.04440(10) -.0553(2) .6408(3)
C(4) -.08570(10) -.03000(10) .5742(2)
C(5) -.1806(2) -.0184(2) .5400(4)
H(C1) .0040(10) .0810(10) .951(2)
H(C2) .077(2) .126(2) .859(2)
H(B4) -.0600(10) .0000(10) .862(2)
H(B5) -.1000(10) .1000(10) .904(2)
H(B6) -.0140(10) .1780(10) .905(2)
H(B7) .0840(10) .1000(10) .673(2)
H(B9) -.110(2) .0590(10) .707(2)
H(B10) -.0870(10) .1760(10) .738(2)
H(B11) .036(2) .192(2) .725(3)
H(B12) -.0240(10) .1120(10) .602(2)
H(C1') .1490(10) .0270(10) .878(2)
H(C2') .0760(10) -.0230(10) .966(2)
H(B4') .1340(10) .0310(10) .687(2)
H(B5') .2100(10) -.0400(10) .758(2)
H(B6') .1760(10) -.0690(10) .949(2)
H(B7') -.0060(10) -.0700(10) .868(2)
H(B9') .1260(10) -.0810(10) .626(2)
H(B10') .1610(10) -.1490(10) .783(2)
H(B11') .074(2) -.130(2) .930(3)
H(B12') .0390(10) -.1400(10) .731(2)
H(N) .0170(10) -.0110(10) .597(3)
H(C31) -.0610(10) -.062(2) .699(2)
H(C32) -.034(2) -.087(2) .615(3)
H(C51) -.171(2) -.027(2) .476(4)
H(C52) -.175(2) .023(3) .542(4)
H(C53) -.218(2) -.032(2) .562(3)

loop_
_geom_bond_atom_site_label_1
_geom_bond_atom_site_label_2
_geom_bond_distance
_geom_bond_publ_flag
Co C(1) 2.086(3) yes
Co C(2) 2.097(3) yes
Co B(4) 2.085(3) yes
Co B(7) 2.103(4) yes
Co B(8) 2.022(3) yes
Co C(1') 2.099(3) yes
Co C(2') 2.106(3) yes
Co B(4') 2.087(3) yes
Co B(7') 2.098(4) yes
Co B(8') 2.014(3) yes
C(1) C(2) 1.578(5) yes
C(1) B(4) 1.678(5) yes
C(1) B(5) 1.711(5) yes
C(1) B(6) 1.736(6) yes
C(2) B(6) 1.735(6) yes
C(2) B(7) 1.685(5) yes
C(2) B(11) 1.724(6) yes
B(4) B(5) 1.770(6) yes
B(4) B(8) 1.823(5) yes
B(4) B(9) 1.784(5) yes
B(5) B(6) 1.740(6) yes
B(5) B(9) 1.791(6) yes
B(5) B(10) 1.768(6) yes
B(6) B(10) 1.776(6) yes
B(6) B(11) 1.763(6) yes
B(7) B(8) 1.805(5) yes
B(7) B(11) 1.778(5) yes
B(7) B(12) 1.785(5) yes
B(8) B(9) 1.785(5) yes
B(8) B(12) 1.786(5) yes
B(8) N 1.577(4) yes
B(9) B(10) 1.776(6) yes
B(9) B(12) 1.773(5) yes
B(10) B(11) 1.762(6) yes
B(10) B(12) 1.770(6) yes
B(11) B(12) 1.785(6) yes
C(1') C(2') 1.576(5) yes
C(1') B(4') 1.695(5) yes
C(1') B(5') 1.705(5) yes
C(1') B(6') 1.732(5) yes
C(2') B(6') 1.729(5) yes
C(2') B(7') 1.683(5) yes
C(2') B(11') 1.720(5) yes
B(4') B(5') 1.771(5) yes
B(4') B(8') 1.812(5) yes
B(4') B(9') 1.761(5) yes
B(5') B(6') 1.751(5) yes
B(5') B(9') 1.789(5) yes
B(5') B(10') 1.756(5) yes
B(6') B(10') 1.772(6) yes
B(6') B(11') 1.748(6) yes
B(7') B(8') 1.804(5) yes
B(7') B(11') 1.773(6) yes
B(7') B(12') 1.786(5) yes
B(8') B(9') 1.779(5) yes
B(8') B(12') 1.790(5) yes
B(8') N 1.563(4) yes
B(9') B(10') 1.776(5) yes
B(9') B(12') 1.789(5) yes
B(10') B(11') 1.762(6) yes
B(10') B(12') 1.783(6) yes
B(11') B(12') 1.773(5) yes
N C(3) 1.482(4) yes
O(1) C(4) 1.198(4) yes
O(2) C(4) 1.307(4) yes
O(2) C(5) 1.450(6) yes
C(3) C(4) 1.507(5) yes
C(1) H(C1) .95(4) no
C(2) H(C2) .99(4) no
B(4) H(B4) 1.09(3) no
B(5) H(B5) 1.08(3) no
B(6) H(B6) 1.01(3) no
B(7) H(B7) 1.10(3) no
B(9) H(B9) 1.04(3) no
B(10) H(B10) 1.05(3) no
B(11) H(B11) 1.07(4) no
B(12) H(B12) .96(4) no
N H(N) .88(4) no
C(3) H(C31) .94(4) no
C(3) H(C32) .89(4) no
C(5) H(C51) .97(6) no
C(5) H(C52) .99(6) no
C(5) H(C53) 1.00(6) no
C(1') H(C1') .94(3) no
C(2') H(C2') .94(3) no
B(4') H(B4') 1.06(3) no
B(5') H(B5') 1.09(3) no
B(6') H(B6') 1.12(3) no
B(7') H(B7') 1.04(3) no
B(9') H(B9') 1.07(3) no
B(10') H(B10') 1.10(3) no
B(11') H(B11') 1.00(4) no
B(12') H(B12') 1.09(3) no
